data_2212161
loop_
_publ_author_name
'Takechi, Haruko'
'Kubo, Kanji'
'Takahashi, Hajime'
'Matsumoto, Taisuke'

_publ_section_title 5-Benzyl-1,3,5-trimethylpyrimidine-2,4,6(1<i>H</i>,3<i>H</i>,5<i>H</i>)-trithione
_journal_coeditor_code FL2091
_journal_issue 2
_journal_name_full 'Acta Crystallographica Section E'
_journal_page_first o701
_journal_page_last o703
_journal_paper_doi 10.1107/S1600536807000888
_journal_volume 63
_journal_year 2007
_chemical_formula_iupac 'C14 H16 N2 S3'
_chemical_formula_moiety 'C14 H16 N2 S3'
_chemical_formula_sum 'C14 H16 N2 S3'
_chemical_formula_weight 308.47
_chemical_name_systematic
;
5-Benzyl-1,3,5-trimethylpyrimidine-2,4,6(1H,3H,5H)-trithione
;
_space_group_IT_number 14
_symmetry_cell_setting monoclinic
_symmetry_space_group_name_Hall '-P 2yab'
_symmetry_space_group_name_H-M 'P 1 21/a 1'
_cell_angle_alpha 90.0000
_cell_angle_beta 90.721(7)
_cell_angle_gamma 90.0000
_cell_formula_units_Z 4
_cell_length_a 13.112(13)
_cell_length_b 8.350(8)
_cell_length_c 13.299(13)
_cell_measurement_reflns_used 4844
_cell_measurement_temperature 123.1
_cell_measurement_theta_max 27.5
_cell_measurement_theta_min 3.1
_cell_volume 1456(2)
_computing_cell_refinement CrystalClear
_computing_data_collection 'CrystalClear (Rigaku, 1999)'
_computing_data_reduction 'CrystalStructure (Rigaku/MSC, 2004)'
_computing_molecular_graphics
;
ORTEPIII (Burnett & Johnson, 1996) and
MERCURY (Version 1.3; Bruno <i>et al.</i>,  2002)
;
_computing_publication_material CrystalStructure
_computing_structure_refinement 'CRYSTALS (Betteridge <i>et al.</i>,  2003)'
_computing_structure_solution 'SIR97 (Altomare <i>et al.</i>,  1999)'
_diffrn_detector_area_resol_mean 7.31
_diffrn_measured_fraction_theta_full 0.963
_diffrn_measured_fraction_theta_max 0.963
_diffrn_measurement_device_type 'Rigaku Saturn'
_diffrn_measurement_method \w
_diffrn_radiation_type 'Mo K\a'
_diffrn_radiation_wavelength 0.71070
_diffrn_reflns_av_R_equivalents 0.035
_diffrn_reflns_limit_h_max 16
_diffrn_reflns_limit_h_min -16
_diffrn_reflns_limit_k_max 10
_diffrn_reflns_limit_k_min -10
_diffrn_reflns_limit_l_max 17
_diffrn_reflns_limit_l_min -17
_diffrn_reflns_number 16694
_diffrn_reflns_theta_full 27.47
_diffrn_reflns_theta_max 27.47
_exptl_absorpt_coefficient_mu 0.496
_exptl_absorpt_correction_T_max 0.952
_exptl_absorpt_correction_T_min 0.891
_exptl_absorpt_correction_type multi-scan
_exptl_absorpt_process_details '(REQAB; Jacobson, 1998)'
_exptl_crystal_colour red
_exptl_crystal_density_diffrn 1.407
_exptl_crystal_density_method 'not measured'
_exptl_crystal_description prism
_exptl_crystal_F_000 648.00
_exptl_crystal_size_max 0.15
_exptl_crystal_size_mid 0.13
_exptl_crystal_size_min 0.10
_refine_diff_density_max 0.40
_refine_diff_density_min -0.26
_refine_ls_extinction_method none
_refine_ls_goodness_of_fit_ref 1.055
_refine_ls_hydrogen_treatment constr
_refine_ls_number_parameters 188
_refine_ls_number_reflns 3216
_refine_ls_R_factor_gt 0.0279
_refine_ls_shift/su_max 0.0000
_refine_ls_structure_factor_coef Fsqd
_refine_ls_weighting_details 'w = 1/[0.0007Fo^2^ + \s(Fo^2^)]/(4Fo^2^)'
_refine_ls_weighting_scheme calc
_refine_ls_wR_factor_ref 0.0892
_reflns_number_gt 2731
_reflns_number_total 3216
_reflns_threshold_expression F^2^>2\s(F^2^)
_cod_data_source_file fl2091.cif
_cod_data_source_block I
_cod_original_sg_symbol_H-M 'P 21/a'
_cod_database_code 2212161
_cod_database_fobs_code 2212161

loop_
_symmetry_equiv_pos_site_id
_symmetry_equiv_pos_as_xyz
1 +X,+Y,+Z
2 1/2-X,1/2+Y,-Z
3 -X,-Y,-Z
4 1/2+X,1/2-Y,+Z

loop_
_atom_site_type_symbol
_atom_site_label
_atom_site_fract_x
_atom_site_fract_y
_atom_site_fract_z
_atom_site_U_iso_or_equiv
_atom_site_adp_type
_atom_site_calc_flag
_atom_site_refinement_flags
_atom_site_occupancy
S S1 0.82751(3) 1.01126(4) 0.65760(3) 0.02382(10) Uani d . 1.00
S S2 0.90921(3) 0.40050(4) 0.60068(3) 0.02236(9) Uani d . 1.00
S S3 0.86167(3) 0.64021(5) 0.97563(3) 0.02373(10) Uani d . 1.00
N N1 0.85395(8) 0.69707(12) 0.64327(8) 0.0138(2) Uani d . 1.00
N N2 0.83463(8) 0.80174(12) 0.80762(8) 0.0135(2) Uani d . 1.00
C C1 0.83975(10) 0.82990(14) 0.70448(10) 0.0136(2) Uani d . 1.00
C C2 0.88931(10) 0.55146(14) 0.67729(10) 0.0136(2) Uani d . 1.00
C C3 0.91913(10) 0.53998(13) 0.78758(10) 0.0130(2) Uani d . 1.00
C C4 0.86716(10) 0.66382(14) 0.85298(10) 0.0136(2) Uani d . 1.00
C C5 0.83785(12) 0.72041(17) 0.53439(10) 0.0225(3) Uani d . 1.00
C C6 0.90158(11) 0.36960(16) 0.82784(11) 0.0203(3) Uani d . 1.00
C C7 0.79995(12) 0.93419(17) 0.87206(11) 0.0229(3) Uani d . 1.00
C C8 1.03780(10) 0.57440(16) 0.79624(10) 0.0163(3) Uani d . 1.00
C C9 1.07103(9) 0.74045(14) 0.76671(10) 0.0147(2) Uani d . 1.00
C C10 1.08275(11) 0.86021(17) 0.83933(11) 0.0199(3) Uani d . 1.00
C C11 1.10942(11) 1.01518(18) 0.81213(12) 0.0248(3) Uani d . 1.00
C C12 1.12483(11) 1.05194(18) 0.71204(12) 0.0257(3) Uani d . 1.00
C C13 1.11508(11) 0.93387(17) 0.63937(12) 0.0240(3) Uani d . 1.00
C C14 1.08883(10) 0.77862(16) 0.66676(10) 0.0181(3) Uani d . 1.00
H H1 0.8576 0.9934 0.8950 0.028 Uiso c R 1.00
H H2 0.9167 0.3676 0.8979 0.025 Uiso c R 1.00
H H3 0.7558 1.0025 0.8345 0.028 Uiso c R 1.00
H H4 1.0583 0.5568 0.8641 0.020 Uiso c R 1.00
H H5 1.0720 0.5008 0.7539 0.020 Uiso c R 1.00
H H6 0.7646 0.8923 0.9281 0.028 Uiso c R 1.00
H H7 0.8324 0.3402 0.8168 0.025 Uiso c R 1.00
H H8 0.9447 0.2962 0.7941 0.025 Uiso c R 1.00
H H9 1.1424 1.1581 0.6933 0.031 Uiso c R 1.00
H H10 1.1167 1.0958 0.8621 0.030 Uiso c R 1.00
H H11 1.0832 0.6977 0.6168 0.022 Uiso c R 1.00
H H12 1.1262 0.9591 0.5707 0.029 Uiso c R 1.00
H H13 1.0728 0.8353 0.9082 0.024 Uiso c R 1.00
H H14 0.8988 0.7599 0.5055 0.027 Uiso c R 1.00
H H15 0.7843 0.7954 0.5236 0.027 Uiso c R 1.00
H H16 0.8200 0.6212 0.5039 0.028 Uiso c R 1.00

loop_
_atom_site_aniso_label
_atom_site_aniso_U_11
_atom_site_aniso_U_22
_atom_site_aniso_U_33
_atom_site_aniso_U_12
_atom_site_aniso_U_13
_atom_site_aniso_U_23
S1 0.0383(2) 0.01246(18) 0.0207(2) 0.00181(13) -0.00168(16) 0.00411(12)
S2 0.0322(2) 0.01634(18) 0.01851(19) 0.00224(13) 0.00108(14) -0.00522(12)
S3 0.0330(2) 0.0274(2) 0.01088(18) 0.00208(14) 0.00303(13) 0.00423(12)
N1 0.0178(5) 0.0133(5) 0.0101(5) -0.0008(4) -0.0021(4) 0.0012(3)
N2 0.0148(5) 0.0136(5) 0.0120(5) 0.0010(4) 0.0011(4) -0.0011(4)
C1 0.0120(5) 0.0149(5) 0.0137(6) -0.0006(4) -0.0018(4) 0.0010(4)
C2 0.0126(5) 0.0135(5) 0.0148(6) -0.0021(4) 0.0014(4) 0.0001(4)
C3 0.0146(6) 0.0112(5) 0.0133(5) -0.0001(4) 0.0003(4) 0.0017(4)
C4 0.0121(5) 0.0150(5) 0.0137(6) -0.0033(4) -0.0005(4) 0.0017(4)
C5 0.0344(8) 0.0222(7) 0.0109(6) 0.0026(5) -0.0042(5) 0.0010(5)
C6 0.0259(7) 0.0142(6) 0.0209(7) -0.0016(5) -0.0005(5) 0.0051(5)
C7 0.0296(7) 0.0201(6) 0.0192(7) 0.0064(5) 0.0021(5) -0.0054(5)
C8 0.0148(6) 0.0178(6) 0.0161(6) 0.0027(4) -0.0015(5) 0.0022(5)
C9 0.0090(5) 0.0180(6) 0.0169(6) 0.0012(4) -0.0016(4) 0.0006(5)
C10 0.0171(6) 0.0255(7) 0.0170(6) -0.0017(5) -0.0003(5) -0.0024(5)
C11 0.0213(7) 0.0213(7) 0.0319(8) -0.0032(5) 0.0009(6) -0.0078(5)
C12 0.0220(7) 0.0194(6) 0.0358(8) -0.0034(5) 0.0028(6) 0.0044(6)
C13 0.0212(7) 0.0285(7) 0.0225(7) -0.0029(6) 0.0043(5) 0.0077(5)
C14 0.0148(6) 0.0209(6) 0.0187(6) -0.0010(5) 0.0014(5) -0.0013(5)

loop_
_atom_type_symbol
_atom_type_description
_atom_type_scat_dispersion_real
_atom_type_scat_dispersion_imag
_atom_type_scat_source
C C 0.003 0.002
;
International Tables for Crystallography
(1992, Vol. C, Tables 4.2.6.8 and 6.1.1.4)
;
H H 0.000 0.000
;
International Tables for Crystallography
(1992, Vol. C, Table 6.1.1.4)
;
N N 0.006 0.003
;
International Tables for Crystallography
(1992, Vol. C, Tables 4.2.6.8 and 6.1.1.4)
;
S S 0.125 0.123
;
International Tables for Crystallography
(1992, Vol. C, Tables 4.2.6.8 and 6.1.1.4)
;

loop_
_geom_angle_atom_site_label_1
_geom_angle_atom_site_label_2
_geom_angle_atom_site_label_3
_geom_angle
_geom_angle_publ_flag
C1 N1 C2 124.04(10) no
C1 N1 C5 116.84(10) no
C2 N1 C5 118.92(10) no
C1 N2 C4 123.93(10) no
C1 N2 C7 117.67(10) no
C4 N2 C7 118.20(10) no
S1 C1 N1 121.73(9) no
S1 C1 N2 121.51(9) no
N1 C1 N2 116.76(10) no
S2 C2 N1 121.96(9) no
S2 C2 C3 120.67(9) no
N1 C2 C3 117.11(10) no
C2 C3 C4 113.52(10) no
C2 C3 C6 110.93(10) no
C2 C3 C8 107.44(10) no
C4 C3 C6 111.12(10) no
C4 C3 C8 106.39(10) no
C6 C3 C8 107.06(10) no
S3 C4 N2 121.43(9) no
S3 C4 C3 120.79(9) no
N2 C4 C3 117.46(11) no
C3 C8 C9 115.77(10) no
C8 C9 C10 120.53(11) no
C8 C9 C14 120.86(11) no
C10 C9 C14 118.60(12) no
C9 C10 C11 120.82(13) no
C10 C11 C12 119.83(14) no
C11 C12 C13 120.01(14) no
C12 C13 C14 120.10(14) no
C9 C14 C13 120.62(12) no
N1 C5 H14 109.4 no
N1 C5 H15 109.4 no
N1 C5 H16 109.6 no
H14 C5 H15 109.5 no
H14 C5 H16 109.5 no
H15 C5 H16 109.5 no
C3 C6 H2 109.1 no
C3 C6 H7 109.4 no
C3 C6 H8 109.9 no
H2 C6 H7 109.5 no
H2 C6 H8 109.5 no
H7 C6 H8 109.5 no
N2 C7 H1 109.1 no
N2 C7 H3 109.6 no
N2 C7 H6 109.7 no
H1 C7 H3 109.5 no
H1 C7 H6 109.5 no
H3 C7 H6 109.5 no
C3 C8 H4 107.9 no
C3 C8 H5 108.0 no
C9 C8 H4 108.1 no
C9 C8 H5 107.5 no
H4 C8 H5 109.5 no
C9 C10 H13 119.6 no
C11 C10 H13 119.5 no
C10 C11 H10 120.1 no
C12 C11 H10 120.1 no
C11 C12 H9 119.9 no
C13 C12 H9 120.1 no
C12 C13 H12 119.9 no
C14 C13 H12 120.0 no
C9 C14 H11 119.6 no
C13 C14 H11 119.8 no

loop_
_geom_bond_atom_site_label_1
_geom_bond_atom_site_label_2
_geom_bond_distance
_geom_bond_publ_flag
S1 C1 1.6447(13) yes
S2 C2 1.6436(13) yes
S3 C4 1.6455(13) yes
N1 C1 1.3897(16) yes
N1 C2 1.3757(16) yes
N1 C5 1.4736(17) yes
N2 C1 1.3941(17) yes
N2 C4 1.3658(16) yes
N2 C7 1.4745(17) yes
C2 C3 1.5162(18) yes
C3 C4 1.5182(18) yes
C3 C6 1.5383(18) no
C3 C8 1.5851(18) no
C8 C9 1.5068(18) no
C9 C10 1.3973(19) no
C9 C14 1.3895(18) no
C10 C11 1.389(2) no
C11 C12 1.383(2) no
C12 C13 1.385(2) no
C13 C14 1.3909(19) no
C5 H14 0.950 no
C5 H15 0.950 no
C5 H16 0.950 no
C6 H2 0.950 no
C6 H7 0.950 no
C6 H8 0.950 no
C7 H1 0.950 no
C7 H3 0.950 no
C7 H6 0.950 no
C8 H4 0.950 no
C8 H5 0.950 no
C10 H13 0.950 no
C11 H10 0.950 no
C12 H9 0.950 no
C13 H12 0.950 no
C14 H11 0.950 no

loop_
_geom_contact_atom_site_label_1
_geom_contact_atom_site_label_2
_geom_contact_distance
_geom_contact_site_symmetry_2
_geom_contact_publ_flag
S1 S2 3.508(4) 1_565 no
S2 S1 3.508(4) 1_545 no
S3 C7 3.415(4) 2_647 no
N1 C13 3.317(4) 4_465 no
N1 C14 3.500(4) 4_465 no
N2 C9 3.510(4) 4_465 no
N2 C10 3.599(4) 4_465 no
C1 C14 3.443(4) 4_465 no
C5 C13 3.499(2) 4_465 no
C7 S3 3.415(4) 2_657 no
C7 C8 3.571(2) 4_465 no
C8 C7 3.571(2) 4_565 no
C9 N2 3.510(4) 4_565 no
C10 N2 3.599(4) 4_565 no
C13 N1 3.317(4) 4_565 no
C13 C5 3.499(2) 4_565 no
C14 N1 3.500(4) 4_565 no
C14 C1 3.443(4) 4_565 no
S1 H7 3.468 1_565 no
S1 H8 3.353 1_565 no
S1 H12 3.114 3_776 no
S1 H16 3.016 2_656 no
S2 H11 3.009 3_766 no
S2 H14 3.196 3_766 no
S2 H15 3.136 2_646 no
S3 H1 3.585 2_647 no
S3 H2 3.340 3_767 no
S3 H3 3.189 2_647 no
S3 H4 2.880 3_767 no
S3 H6 2.952 2_647 no
S3 H10 3.095 3_777 no
N1 H12 3.387 4_465 no
C1 H11 3.554 4_465 no
C5 H9 3.207 3_776 no
C5 H(11) 3.593 4_465 no
C5 H12 3.058 3_776 no
C5 H12 3.196 4_465 no
C6 H1 3.319 1_545 no
C7 H4 3.169 4_465 no
C7 H5 3.403 4_465 no
C7 H7 3.495 1_565 no
C8 H3 2.968 4_565 no
C8 H6 3.444 4_565 no
C9 H3 3.278 4_565 no
C9 H6 3.484 4_565 no
C10 H6 3.384 4_565 no
C11 H7 3.163 4_565 no
C11 H8 3.196 1_565 no
C12 H7 3.172 4_565 no
C12 H8 3.316 1_565 no
C12 H14 3.303 3_776 no
C12 H15 3.600 3_776 no
C13 H14 3.205 3_776 no
C13 H15 3.409 3_776 no
C13 H15 3.324 4_565 no
C13 H16 3.287 4_565 no
C14 H15 3.271 4_565 no
H1 S3 3.585 2_657 no
H1 C6 3.319 1_565 no
H1 H2 3.220 1_565 no
H1 H7 3.093 1_565 no
H1 H8 3.088 1_565 no
H1 H10 3.327 3_777 no
H1 H13 3.109 3_777 no
H2 S3 3.340 3_767 no
H2 H1 3.220 1_545 no
H2 H4 3.240 3_767 no
H2 H6 3.344 2_647 no
H2 H10 3.506 1_545 no
H2 H13 3.087 3_767 no
H3 S3 3.189 2_657 no
H3 C8 2.968 4_465 no
H3 C9 3.278 4_465 no
H3 H4 2.670 4_465 no
H3 H5 2.626 4_465 no
H3 H7 3.003 1_565 no
H3 H8 3.530 1_565 no
H4 S3 2.880 3_767 no
H4 C7 3.169 4_565 no
H4 H2 3.240 3_767 no
H4 H3 2.670 4_565 no
H4 H6 2.857 4_565 no
H5 C7 3.403 4_565 no
H5 H3 2.626 4_565 no
H5 H6 3.521 4_565 no
H5 H9 3.116 1_545 no
H6 S3 2.952 2_657 no
H6 C8 3.444 4_465 no
H6 C9 3.484 4_465 no
H6 C10 3.384 4_465 no
H6 H2 3.344 2_657 no
H6 H4 2.857 4_465 no
H6 H5 3.521 4_465 no
H6 H10 3.179 3_777 no
H6 H13 3.160 4_465 no
H7 S1 3.468 1_545 no
H7 C7 3.495 1_545 no
H7 C11 3.163 4_465 no
H7 C12 3.172 4_465 no
H7 H1 3.093 1_545 no
H7 H3 3.003 1_545 no
H7 H9 2.966 4_465 no
H7 H10 2.947 4_465 no
H8 S1 3.353 1_545 no
H8 C11 3.196 1_545 no
H8 C12 3.316 1_545 no
H8 H1 3.088 1_545 no
H8 H3 3.530 1_545 no
H8 H9 3.153 1_545 no
H8 H10 2.942 1_545 no
H9 C5 3.207 3_776 no
H9 H5 3.116 1_565 no
H9 H7 2.966 4_565 no
H9 H8 3.153 1_565 no
H9 H14 2.777 3_776 no
H9 H15 3.076 3_776 no
H9 H16 3.248 3_776 no
H10 S3 3.095 3_777 no
H10 H1 3.327 3_777 no
H10 H2 3.506 1_565 no
H10 H6 3.179 3_777 no
H10 H7 2.947 4_565 no
H10 H8 2.942 1_565 no
H11 S2 3.009 3_766 no
H11 C1 3.554 4_565 no
H11 C5 3.593 4_565 no
H11 H15 2.928 4_565 no
H11 H16 3.365 3_766 no
H12 S1 3.114 3_776 no
H12 N1 3.387 4_565 no
H12 C5 3.058 3_776 no
H12 C5 3.196 4_565 no
H12 H14 2.575 3_776 no
H12 H15 2.681 3_776 no
H12 H15 3.039 4_565 no
H12 H16 2.785 4_565 no
H13 H1 3.109 3_777 no
H13 H2 3.087 3_767 no
H13 H6 3.160 4_565 no
H14 S2 3.196 3_766 no
H14 C12 3.303 3_776 no
H14 C13 3.205 3_776 no
H14 H9 2.777 3_776 no
H14 H12 2.575 3_776 no
H15 S2 3.136 2_656 no
H15 C12 3.600 3_776 no
H15 C13 3.409 3_776 no
H15 C13 3.324 4_465 no
H15 C14 3.271 4_465 no
H15 H9 3.076 3_776 no
H15 H11 2.928 4_465 no
H15 H12 2.681 3_776 no
H15 H12 3.039 4_465 no
H15 H16 3.065 2_656 no
H16 S1 3.016 2_646 no
H16 C13 3.287 4_465 no
H16 H9 3.248 3_776 no
H16 H11 3.365 3_766 no
H16 H12 2.785 4_465 no
H16 H15 3.065 2_646 no

loop_
_geom_hbond_atom_site_label_D
_geom_hbond_atom_site_label_H
_geom_hbond_atom_site_label_A
_geom_hbond_site_symmetry_A
_geom_hbond_distance_DH
_geom_hbond_distance_HA
_geom_hbond_distance_DA
_geom_hbond_angle_DHA
_geom_hbond_publ_flag
C7 H6 S3 2_657 0.95 2.953 3.415(2) 111 yes
C8 H4 S3 3_767 0.95 2.880 3.749(4) 153 yes

loop_
_geom_torsion_atom_site_label_1
_geom_torsion_atom_site_label_2
_geom_torsion_atom_site_label_3
_geom_torsion_atom_site_label_4
_geom_torsion
_geom_torsion_publ_flag
C1 N1 C2 S2 -177.39(10) no
C1 N1 C2 C3 -3.13(18) no
C2 N1 C1 S1 163.24(10) no
C2 N1 C1 N2 -17.82(17) no
C5 N1 C1 S1 -11.48(16) yes
C5 N1 C1 N2 167.47(11) no
C5 N1 C2 S2 -2.78(16) yes
C5 N1 C2 C3 171.48(11) no
C1 N2 C4 S3 178.38(9) no
C1 N2 C4 C3 4.81(17) no
C4 N2 C1 S1 -164.13(10) no
C4 N2 C1 N1 16.92(17) no
C7 N2 C1 S1 10.58(16) yes
C7 N2 C1 N1 -168.37(11) no
C7 N2 C4 S3 3.69(16) yes
C7 N2 C4 C3 -169.88(11) no
S2 C2 C3 C4 -161.93(9) no
S2 C2 C3 C6 -35.98(15) yes
S2 C2 C3 C8 80.73(12) yes
N1 C2 C3 C4 23.73(16) no
N1 C2 C3 C6 149.68(11) no
N1 C2 C3 C8 -93.61(12) no
C2 C3 C4 S3 161.80(9) no
C2 C3 C4 N2 -24.59(16) no
C2 C3 C8 C9 64.59(13) yes
C6 C3 C4 S3 35.94(14) no
C6 C3 C4 N2 -150.44(11) no
C4 C3 C8 C9 -57.31(14) yes
C8 C3 C4 S3 -80.25(12) no
C8 C3 C4 N2 93.36(13) no
C6 C3 C8 C9 -176.19(11) yes
C3 C8 C9 C10 94.32(14) no
C3 C8 C9 C14 -84.48(14) no
C8 C9 C10 C11 -177.42(12) no
C8 C9 C14 C13 177.12(12) no
C10 C9 C14 C13 -1.71(19) no
C14 C9 C10 C11 1.42(19) no
C9 C10 C11 C12 -0.12(19) no
C10 C11 C12 C13 -0.9(2) no
C11 C12 C13 C14 0.6(2) no
C12 C13 C14 C9 0.7(2) no

loop_
_cod_related_entry_id
_cod_related_entry_database
_cod_related_entry_code
1 ChemSpider 21125460
